data_2010164
loop_
_publ_author_name
'Marsh, R.E.'

_publ_section_title
;
 <i>n</i>-Butyltris(2-pyrimidinethiolato-<i>N</i>,<i>S</i>)tin(IV):
 change in space group
;
_journal_issue 11
_journal_name_full 'Acta Crystallographica Section C'
_journal_page_first 1713
_journal_page_last 1715
_journal_paper_doi 10.1107/S0108270194005767
_journal_volume 50
_journal_year 1994
_chemical_formula_sum 'C16 H18 N6 S3 Sn'
_chemical_formula_weight 509.23
_space_group_IT_number 14
_symmetry_cell_setting monoclinic
_symmetry_space_group_name_Hall '-P 2yn'
_symmetry_space_group_name_H-M 'P 1 21/n 1'
_atom_type_scat_source IntTabC
_cell_angle_alpha 90.
_cell_angle_beta 92.67(3)
_cell_angle_gamma 90.
_cell_formula_units_Z 4
_cell_length_a 9.523(2)
_cell_length_b 12.849(3)
_cell_length_c 17.079(3)
_cell_measurement_reflns_used 50
_cell_measurement_temperature 291.0(10)
_cell_measurement_theta_max 15.1
_cell_measurement_theta_min 7.8
_cell_volume 2087.5(8)
_diffrn_measurement_device 'Nicolet R3m/V'
_diffrn_measurement_method \w/2\q
_diffrn_radiation_type MoK\a
_diffrn_radiation_wavelength 0.71073
_diffrn_reflns_av_R_equivalents 0.018
_diffrn_reflns_limit_h_max 4
_diffrn_reflns_limit_h_min -11
_diffrn_reflns_limit_k_max 13
_diffrn_reflns_limit_k_min 0
_diffrn_reflns_limit_l_max 20
_diffrn_reflns_limit_l_min -20
_diffrn_reflns_number 6035
_diffrn_reflns_theta_max 25
_diffrn_standards_decay_% none
_diffrn_standards_interval_time 150
_diffrn_standards_number 6
_exptl_absorpt_coefficient_mu 1.528
_exptl_absorpt_correction_T_max 0.961
_exptl_absorpt_correction_T_min 0.925
_exptl_absorpt_correction_type empirical
_exptl_crystal_colour colourless
_exptl_crystal_density_diffrn 1.620
_exptl_crystal_description block
_exptl_crystal_size_max 0.34
_exptl_crystal_size_mid 0.28
_exptl_crystal_size_min 0.20
_refine_ls_hydrogen_treatment refU
_refine_ls_number_parameters 259
_refine_ls_number_reflns 2664
_refine_ls_R_factor_obs 0.0311
_refine_ls_structure_factor_coef Fsqd
_reflns_number_observed 2664
_reflns_number_total 3889
_reflns_observed_criterion F>1.5\s(F)
_cod_data_source_file cr1153.cif
_cod_data_source_block cr1153_structure_1_of_1
_cod_original_sg_symbol_H-M 'P 21/n'
_cod_database_code 2010164

loop_
_symmetry_equiv_pos_as_xyz
x,y,z
1/2+x,1/2-y,1/2+z
-x,-y,-z
1/2-x,1/2+y,1/2-z

loop_
_atom_site_label
_atom_site_fract_x
_atom_site_fract_y
_atom_site_fract_z
_atom_site_U_iso_or_equiv
Sn .45783(3) .25783(2) .21856(2) .05120(10)
S(1) .25755(13) .38698(10) .19764(8) .0661(3)
S(2) .58685(15) .35922(10) .11700(9) .0768(4)
S(3) .56789(14) .34273(9) .33364(8) .0643(3)
C(11) .1678(5) .3214(3) .2694(3) .0558(11)
N(11) .2419(4) .2432(3) .3044(2) .0612(9)
C(13) .1812(6) .1923(4) .3614(3) .0816(16)
C(14) .0483(7) .2175(5) .3833(3) .0886(17)
C(15) -.0183(6) .2973(5) .3440(4) .0819(16)
N(12) .0383(4) .3506(3) .2861(3) .0704(11)
C(21) .7257(5) .2726(3) .1343(3) .0663(13)
N(21) .7031(4) .2001(3) .1895(2) .0626(10)
C(23) .8057(5) .1315(4) .2049(3) .0720(14)
C(24) .9295(6) .1345(4) .1673(4) .0842(17)
C(25) .9423(6) .2111(4) .1119(4) .0901(18)
N(22) .8428(5) .2808(3) .0940(3) .0806(12)
C(31) .5941(4) .2210(3) .3785(3) .0517(10)
N(31) .5449(4) .1405(3) .3359(2) .0531(9)
C(33) .5679(5) .0457(3) .3673(3) .0620(13)
C(34) .6342(6) .0332(4) .4379(3) .0699(14)
C(35) .6793(6) .1212(5) .4763(3) .0855(18)
N(32) .6615(5) .2168(3) .4474(2) .0761(12)
C(1) .3853(6) .1169(4) .1650(3) .0773(15)
C(2a) .322(4) .113(3) .097(2) 8.2(8)
C(2b) .3777(16) .1205(8) .0747(8) .075(3)
C(3a) .283(3) -.006(2) .068(2) .128(10)
C(3b) .3303(17) .0263(11) .0327(9) .104(4)
C(4a) .255(4) -.0108(18) -.0152(19) .129(10)
C(4b) .1986(18) -.0105(12) .0462(12) .130(6)
H(13) .2307 .1373 .3876 8.2
H(14) .0047 .1810 .4240 8.9
H(15) -.1099 .3160 .3586 8.2
H(23) .7925 .0790 .2431 7.2
H(24) 1.0029 .0861 .1790 8.4
H(25) 1.0271 .2144 .0848 9.0
H(33) .5364 -.0141 .3389 6.2
H(34) .6492 -.0339 .4602 7.0
H(35) .7259 .1138 .5264 8.6
H(1a) .3223 .0869 .2001 7.7
H(1b) .4658 .0737 .1618 7.7
H(1c) .2940 .1024 .1823 7.7
H(1d) .4476 .0624 .1812 7.7
H(2a) .3812 .1442 .0601 10.1
H(2b) .2373 .1522 .0987 10.1
H(2c) .4690 .1368 .0582 8.0
H(2d) .3146 .1752 .0593 8.0
H(3a) .2025 -.0294 .0935 12.6
H(3b) .3603 -.0507 .0813 12.6
H(3c) .3956 -.0274 .0462 10.3
H(3d) .3329 .0406 -.0219 10.3
H(4a) .2327 -.0804 -.0300 13.5
H(4b) .1772 .0331 .0291 13.5
H(4c) .3350 .0117 -.0413 13.5
H(4d) .1809 -.0715 .0159 12.8
H(4e) .1934 -.0269 .1004 12.8
H(4f) .1307 .0410 .0323 12.8

loop_
_geom_angle_atom_site_label_1
_geom_angle_atom_site_label_2
_geom_angle_atom_site_label_3
_geom_angle
_geom_angle_publ_flag
S(1) Sn S(2) 87.29(4) yes
S(1) Sn S(3) 96.47(4) yes
S(2) Sn S(3) 96.76(4) yes
S(1) Sn C(1) 105.60(10) yes
S(2) Sn C(1) 107.50(10) yes
S(3) Sn C(1) 147.60(10) yes
N(11) C(11) S(1) 114.0(3) yes
N(12) C(11) S(1) 120.2(3) yes
N(12) C(11) N(11) 125.8(4) yes
C(13) N(11) C(11) 117.0(4) yes
C(14) C(13) N(11) 121.4(5) yes
C(15) C(14) C(13) 117.0(5) yes
N(12) C(15) C(14) 123.7(5) yes
C(15) N(12) C(11) 115.0(4) yes
N(21) C(21) S(2) 114.5(3) yes
N(22) C(21) S(2) 120.3(4) yes
N(22) C(21) N(21) 125.2(4) yes
C(23) N(21) C(21) 117.1(4) yes
C(24) C(23) N(21) 121.9(5) yes
C(25) C(24) C(23) 116.7(5) yes
N(22) C(25) C(24) 123.8(5) yes
C(25) N(22) C(21) 115.4(4) yes
N(31) C(31) S(3) 114.4(3) yes
N(32) C(31) S(3) 118.7(3) yes
N(32) C(31) N(31) 126.8(4) yes
C(33) N(31) C(31) 115.9(4) yes
C(34) C(33) N(31) 121.8(4) yes
C(35) C(34) C(33) 117.1(5) yes
N(32) C(35) C(34) 123.7(5) yes
C(35) N(32) C(31) 114.6(4) yes
C(3a) C(2a) C(1) 113.(3) yes
C(3b) C(2b) C(1) 117.6(11) yes
C(4a) C(3a) C(2a) 111.(3) yes
C(4b) C(3b) C(2b) 117.8(14) yes

loop_
_geom_bond_atom_site_label_1
_geom_bond_atom_site_label_2
_geom_bond_site_symmetry_1
_geom_bond_site_symmetry_2
_geom_bond_distance
_geom_bond_publ_flag
Sn S(1) . . 2.5410(10) yes
Sn S(2) . . 2.5330(10) yes
Sn S(3) . . 2.4410(10) yes
Sn N(11) . . 2.588(4) yes
Sn N(21) . . 2.522(4) yes
Sn N(31) . . 2.612(4) yes
Sn C(1) . . 2.130(5) yes
S(1) C(11) . . 1.744(5) yes
S(2) C(21) . . 1.743(5) yes
S(3) C(31) . . 1.754(4) yes
C(11) N(11) . . 1.351(6) yes
C(11) N(12) . . 1.332(6) yes
N(11) C(13) . . 1.326(7) yes
C(13) C(14) . . 1.375(8) yes
C(14) C(15) . . 1.366(8) yes
C(15) N(12) . . 1.336(7) yes
C(21) N(21) . . 1.350(6) yes
C(21) N(22) . . 1.342(6) yes
N(21) C(23) . . 1.333(6) yes
C(23) C(24) . . 1.369(8) yes
C(24) C(25) . . 1.376(8) yes
C(25) N(22) . . 1.328(7) yes
C(31) N(31) . . 1.337(5) yes
C(31) N(32) . . 1.316(6) yes
N(31) C(33) . . 1.345(6) yes
C(33) C(34) . . 1.345(7) yes
C(34) C(35) . . 1.366(8) yes
C(35) N(32) . . 1.332(7) yes
C(1) C(2a) . . 1.29(4) yes
C(1) C(2b) . . 1.540(14) yes
C(2a) C(3a) . . 1.65(5) yes
C(2b) C(3b) . . 1.47(2) yes
C(3a) C(4a) . . 1.43(5) yes
C(3b) C(4b) . . 1.37(2) yes

loop_
_cod_changelog_entry_id
_cod_changelog_entry_author
_cod_changelog_entry_date
_cod_changelog_entry_text
1 'Vaitkus, Antanas' 2023-03-28T16:50:00+03:00
;
 Changed the '_refine_ls_structure_factor_coef' data item value from
 'F2' to 'Fsqd' after consulting the original publication.
;
